data_7014879
loop_
_publ_author_name
'Zhang, Furen'
'Song, Haibin'
'Zi, Guofu'

_publ_section_title
;
 Synthesis and catalytic activity of group 5 metal amides with chiral
 biaryldiamine-based ligands.
;
_journal_issue 7
_journal_name_full 'Dalton transactions (Cambridge, England : 2003)'
_journal_page_first 1547
_journal_page_last 1566
_journal_paper_doi 10.1039/c0dt01229g
_journal_volume 40
_journal_year 2011
_chemical_absolute_configuration rmad
_chemical_formula_moiety 'C56 H69 N6 O2 Ta'
_chemical_formula_sum 'C56 H69 N6 O2 Ta'
_chemical_formula_weight 1039.12
_chemical_name_systematic
;
?
;
_space_group_IT_number 19
_symmetry_cell_setting orthorhombic
_symmetry_space_group_name_Hall 'P 2ac 2ab'
_symmetry_space_group_name_H-M 'P 21 21 21'
_atom_sites_solution_hydrogens geom
_atom_sites_solution_primary direct
_atom_sites_solution_secondary difmap
_audit_creation_method SHELXL-97
_cell_angle_alpha 90.00
_cell_angle_beta 90.00
_cell_angle_gamma 90.00
_cell_formula_units_Z 4
_cell_length_a 13.1663(19)
_cell_length_b 13.4684(19)
_cell_length_c 32.490(5)
_cell_measurement_reflns_used 16382
_cell_measurement_temperature 113(2)
_cell_measurement_theta_max 27.9
_cell_measurement_theta_min 1.3
_cell_volume 5761.4(15)
_computing_cell_refinement CrystalClear
_computing_data_collection CrystalClear
_computing_data_reduction CrystalClear
_computing_publication_material 'CrystalStructure 3.8'
_computing_structure_refinement 'SHELXL-97 (Sheldrick, 1997)'
_computing_structure_solution 'SHELXS-97 (Sheldrick, 1990)'
_diffrn_ambient_temperature 113(2)
_diffrn_detector_area_resol_mean 14.63
_diffrn_measured_fraction_theta_full 0.999
_diffrn_measured_fraction_theta_max 0.999
_diffrn_measurement_device_type 'Rigaku Saturn'
_diffrn_measurement_method '\w and \f scans'
_diffrn_radiation_monochromator multilayer
_diffrn_radiation_source 'rotating anode'
_diffrn_radiation_type MoK\a
_diffrn_radiation_wavelength 0.71075
_diffrn_reflns_av_R_equivalents 0.0395
_diffrn_reflns_av_sigmaI/netI 0.0566
_diffrn_reflns_limit_h_max 12
_diffrn_reflns_limit_h_min -17
_diffrn_reflns_limit_k_max 17
_diffrn_reflns_limit_k_min -17
_diffrn_reflns_limit_l_max 42
_diffrn_reflns_limit_l_min -42
_diffrn_reflns_number 40645
_diffrn_reflns_theta_full 27.87
_diffrn_reflns_theta_max 27.87
_diffrn_reflns_theta_min 1.25
_diffrn_standards_decay_% 0
_diffrn_standards_interval_count 0
_diffrn_standards_interval_time 0
_diffrn_standards_number 0
_exptl_absorpt_coefficient_mu 1.949
_exptl_absorpt_correction_T_max 0.6966
_exptl_absorpt_correction_T_min 0.5571
_exptl_absorpt_correction_type multi-scan
_exptl_absorpt_process_details CrystalClear
_exptl_crystal_colour yellow
_exptl_crystal_density_diffrn 1.198
_exptl_crystal_density_method 'not measured'
_exptl_crystal_description prism
_exptl_crystal_F_000 2144
_exptl_crystal_size_max 0.34
_exptl_crystal_size_mid 0.20
_exptl_crystal_size_min 0.20
_platon_squeeze_details
;
;
_refine_diff_density_max 0.740
_refine_diff_density_min -1.338
_refine_diff_density_rms 0.126
_refine_ls_abs_structure_details 'Flack H D (1983), Acta Cryst. A39, 876-881'
_refine_ls_abs_structure_Flack 0.000(6)
_refine_ls_extinction_method none
_refine_ls_goodness_of_fit_ref 1.069
_refine_ls_hydrogen_treatment constr
_refine_ls_matrix_type full
_refine_ls_number_parameters 603
_refine_ls_number_reflns 13699
_refine_ls_number_restraints 0
_refine_ls_restrained_S_all 1.069
_refine_ls_R_factor_all 0.0300
_refine_ls_R_factor_gt 0.0285
_refine_ls_shift/su_max 0.007
_refine_ls_shift/su_mean 0.000
_refine_ls_structure_factor_coef Fsqd
_refine_ls_weighting_details 'calc w=1/[\s^2^(Fo^2^)+(0.0317P)^2^+0.0000P] where P=(Fo^2^+2Fc^2^)/3'
_refine_ls_weighting_scheme calc
_refine_ls_wR_factor_gt 0.0767
_refine_ls_wR_factor_ref 0.0775
_reflns_number_gt 13138
_reflns_number_total 13699
_reflns_threshold_expression >2sigma(I)
_cod_data_source_file C0DT01229G.TXT
_cod_data_source_block compound30
_cod_original_cell_volume 5761.4(14)
_cod_database_code 7014879

loop_
_symmetry_equiv_pos_as_xyz
'x, y, z'
'x+1/2, -y+1/2, -z'
'-x, y+1/2, -z+1/2'
'-x+1/2, -y, z+1/2'

loop_
_atom_site_label
_atom_site_type_symbol
_atom_site_fract_x
_atom_site_fract_y
_atom_site_fract_z
_atom_site_U_iso_or_equiv
_atom_site_adp_type
_atom_site_occupancy
_atom_site_symmetry_multiplicity
_atom_site_calc_flag
_atom_site_refinement_flags
_atom_site_disorder_assembly
_atom_site_disorder_group
Ta1 Ta 0.631572(10) 0.620871(11) 0.939504(4) 0.02120(4) Uani 1 1 d . . .
N1 N 0.5325(2) 0.6991(2) 0.89590(9) 0.0206(7) Uani 1 1 d . . .
N2 N 0.7092(3) 0.8429(3) 0.85671(11) 0.0339(8) Uani 1 1 d . . .
N3 N 0.7174(2) 0.4751(2) 0.94291(10) 0.0208(6) Uani 1 1 d . . .
N4 N 0.5366(3) 0.3003(3) 0.91344(11) 0.0323(8) Uani 1 1 d . . .
N6 N 0.5303(3) 0.5824(3) 0.98190(10) 0.0305(8) Uani 1 1 d . . .
N5 N 0.6738(3) 0.7473(2) 0.96137(10) 0.0265(7) Uani 1 1 d . . .
O1 O 0.5489(2) 0.5380(2) 0.89163(8) 0.0277(6) Uani 1 1 d . . .
O2 O 0.7552(2) 0.5895(2) 0.89795(8) 0.0257(6) Uani 1 1 d . . .
C1 C 0.4921(3) 0.8541(3) 0.85758(11) 0.0243(8) Uani 1 1 d . . .
C2 C 0.4850(3) 0.7942(3) 0.89275(11) 0.0238(8) Uani 1 1 d . . .
C3 C 0.4349(3) 0.8279(3) 0.92770(11) 0.0259(8) Uani 1 1 d . . .
H3 H 0.4315 0.7869 0.9515 0.031 Uiso 1 1 calc R . .
C4 C 0.3897(3) 0.9213(3) 0.92815(11) 0.0296(9) Uani 1 1 d . . .
H4 H 0.3548 0.9438 0.9520 0.036 Uiso 1 1 calc R . .
C5 C 0.3961(3) 0.9809(3) 0.89360(12) 0.0312(9) Uani 1 1 d . . .
H5A H 0.3651 1.0446 0.8940 0.037 Uiso 1 1 calc R . .
C6 C 0.4465(3) 0.9501(3) 0.85858(12) 0.0283(9) Uani 1 1 d . . .
C7 C 0.4523(4) 1.0210(3) 0.82257(13) 0.0391(11) Uani 1 1 d . . .
H7A H 0.4032 1.0009 0.8015 0.059 Uiso 1 1 calc R . .
H7B H 0.5209 1.0197 0.8109 0.059 Uiso 1 1 calc R . .
H7C H 0.4364 1.0884 0.8320 0.059 Uiso 1 1 calc R . .
C8 C 0.5486(3) 0.8214(3) 0.81971(12) 0.0280(8) Uani 1 1 d . . .
C9 C 0.6556(3) 0.8154(3) 0.82027(12) 0.0307(9) Uani 1 1 d . . .
C10 C 0.7074(4) 0.7817(4) 0.78575(15) 0.0450(12) Uani 1 1 d . . .
H10 H 0.7792 0.7744 0.7862 0.054 Uiso 1 1 calc R . .
C11 C 0.6514(5) 0.7584(4) 0.74985(14) 0.0560(15) Uani 1 1 d . . .
H11 H 0.6860 0.7367 0.7258 0.067 Uiso 1 1 calc R . .
C12 C 0.5481(4) 0.7667(4) 0.74936(14) 0.0472(13) Uani 1 1 d . . .
H12 H 0.5118 0.7504 0.7250 0.057 Uiso 1 1 calc R . .
C13 C 0.4956(3) 0.7985(3) 0.78365(12) 0.0328(10) Uani 1 1 d . . .
C14 C 0.3801(4) 0.8029(3) 0.78135(12) 0.0397(10) Uani 1 1 d . . .
H14A H 0.3597 0.8520 0.7607 0.060 Uiso 1 1 calc R . .
H14B H 0.3527 0.8219 0.8083 0.060 Uiso 1 1 calc R . .
H14C H 0.3536 0.7375 0.7736 0.060 Uiso 1 1 calc R . .
C17 C 0.5006(3) 0.6157(3) 0.87919(10) 0.0242(7) Uani 1 1 d . . .
C16 C 0.4163(3) 0.5991(3) 0.84907(11) 0.0259(8) Uani 1 1 d . . .
C15 C 0.4415(3) 0.5590(3) 0.81051(12) 0.0290(9) Uani 1 1 d . . .
C18 C 0.3654(4) 0.5364(3) 0.78341(12) 0.0355(9) Uani 1 1 d . . .
H18 H 0.3825 0.5091 0.7574 0.043 Uiso 1 1 calc R . .
C19 C 0.2634(3) 0.5523(4) 0.79295(14) 0.0386(11) Uani 1 1 d . . .
C20 C 0.2401(3) 0.5880(3) 0.83182(13) 0.0360(10) Uani 1 1 d . . .
H20 H 0.1708 0.5972 0.8390 0.043 Uiso 1 1 calc R . .
C21 C 0.3152(3) 0.6110(4) 0.86086(12) 0.0322(9) Uani 1 1 d . . .
C22 C 0.5512(3) 0.5385(4) 0.79903(13) 0.0358(10) Uani 1 1 d . . .
H22A H 0.5723 0.4748 0.8108 0.054 Uiso 1 1 calc R . .
H22B H 0.5945 0.5916 0.8098 0.054 Uiso 1 1 calc R . .
H22C H 0.5576 0.5359 0.7690 0.054 Uiso 1 1 calc R . .
C23 C 0.1803(4) 0.5279(5) 0.76259(15) 0.0578(16) Uani 1 1 d . . .
H23A H 0.1153 0.5229 0.7771 0.087 Uiso 1 1 calc R . .
H23B H 0.1955 0.4644 0.7492 0.087 Uiso 1 1 calc R . .
H23C H 0.1762 0.5804 0.7418 0.087 Uiso 1 1 calc R . .
C24 C 0.2838(3) 0.6412(4) 0.90357(13) 0.0456(13) Uani 1 1 d . . .
H24A H 0.3345 0.6178 0.9234 0.068 Uiso 1 1 calc R . .
H24B H 0.2176 0.6118 0.9101 0.068 Uiso 1 1 calc R . .
H24C H 0.2789 0.7137 0.9051 0.068 Uiso 1 1 calc R . .
C25 C 0.8111(3) 0.8011(4) 0.86116(16) 0.0427(11) Uani 1 1 d . . .
H25A H 0.8088 0.7294 0.8560 0.064 Uiso 1 1 calc R . .
H25B H 0.8360 0.8132 0.8891 0.064 Uiso 1 1 calc R . .
H25C H 0.8570 0.8326 0.8413 0.064 Uiso 1 1 calc R . .
C26 C 0.7125(4) 0.9535(3) 0.86191(16) 0.0434(12) Uani 1 1 d . . .
H26A H 0.7555 0.9826 0.8404 0.065 Uiso 1 1 calc R . .
H26B H 0.7406 0.9698 0.8890 0.065 Uiso 1 1 calc R . .
H26C H 0.6436 0.9805 0.8596 0.065 Uiso 1 1 calc R . .
C27 C 0.7269(3) 0.2928(3) 0.95813(12) 0.0237(8) Uani 1 1 d . . .
C28 C 0.7238(3) 0.3923(3) 0.97014(11) 0.0233(8) Uani 1 1 d . . .
C29 C 0.7177(3) 0.4170(3) 1.01186(12) 0.0275(9) Uani 1 1 d . . .
H29 H 0.7107 0.4846 1.0197 0.033 Uiso 1 1 calc R . .
C30 C 0.7217(3) 0.3439(3) 1.04190(12) 0.0337(10) Uani 1 1 d . . .
H30 H 0.7187 0.3613 1.0702 0.040 Uiso 1 1 calc R . .
C31 C 0.7302(3) 0.2449(3) 1.03018(13) 0.0333(10) Uani 1 1 d . . .
H31 H 0.7355 0.1947 1.0506 0.040 Uiso 1 1 calc R . .
C32 C 0.7310(3) 0.2189(3) 0.98892(13) 0.0282(9) Uani 1 1 d . . .
C33 C 0.7294(3) 0.1087(3) 0.97785(14) 0.0339(10) Uani 1 1 d . . .
H33A H 0.7240 0.0691 1.0031 0.051 Uiso 1 1 calc R . .
H33B H 0.7921 0.0913 0.9633 0.051 Uiso 1 1 calc R . .
H33C H 0.6709 0.0950 0.9601 0.051 Uiso 1 1 calc R . .
C34 C 0.7193(3) 0.2618(3) 0.91381(12) 0.0235(8) Uani 1 1 d . . .
C35 C 0.6249(3) 0.2664(3) 0.89279(12) 0.0309(9) Uani 1 1 d . . .
C36 C 0.6223(4) 0.2384(3) 0.85162(14) 0.0418(11) Uani 1 1 d . . .
H36 H 0.5603 0.2436 0.8368 0.050 Uiso 1 1 calc R . .
C37 C 0.7076(4) 0.2031(4) 0.83177(14) 0.0455(12) Uani 1 1 d . . .
H37 H 0.7039 0.1848 0.8036 0.055 Uiso 1 1 calc R . .
C38 C 0.7972(4) 0.1945(3) 0.85247(14) 0.0395(11) Uani 1 1 d . . .
H38 H 0.8553 0.1699 0.8384 0.047 Uiso 1 1 calc R . .
C39 C 0.8054(3) 0.2210(3) 0.89376(13) 0.0307(9) Uani 1 1 d . . .
C40 C 0.9057(3) 0.2075(3) 0.91530(13) 0.0342(10) Uani 1 1 d . . .
H40A H 0.9194 0.1365 0.9188 0.051 Uiso 1 1 calc R . .
H40B H 0.9031 0.2396 0.9424 0.051 Uiso 1 1 calc R . .
H40C H 0.9598 0.2377 0.8988 0.051 Uiso 1 1 calc R . .
C43 C 0.7807(3) 0.5043(3) 0.91414(11) 0.0218(8) Uani 1 1 d . . .
C42 C 0.8786(3) 0.4614(3) 0.90017(11) 0.0231(7) Uani 1 1 d . . .
C41 C 0.9620(3) 0.4586(3) 0.92692(12) 0.0257(8) Uani 1 1 d . . .
C44 C 1.0555(3) 0.4258(3) 0.91096(13) 0.0320(9) Uani 1 1 d . . .
H44 H 1.1130 0.4245 0.9286 0.038 Uiso 1 1 calc R . .
C45 C 1.0673(3) 0.3948(3) 0.87000(13) 0.0301(9) Uani 1 1 d . . .
C46 C 0.9830(3) 0.4023(3) 0.84436(12) 0.0287(9) Uani 1 1 d . . .
H46 H 0.9896 0.3830 0.8164 0.034 Uiso 1 1 calc R . .
C47 C 0.8902(3) 0.4367(3) 0.85798(11) 0.0253(8) Uani 1 1 d . . .
C48 C 0.9557(3) 0.4883(4) 0.97095(13) 0.0353(10) Uani 1 1 d . . .
H48A H 0.9110 0.5461 0.9737 0.053 Uiso 1 1 calc R . .
H48B H 1.0237 0.5052 0.9810 0.053 Uiso 1 1 calc R . .
H48C H 0.9283 0.4331 0.9872 0.053 Uiso 1 1 calc R . .
C49 C 1.1655(3) 0.3516(3) 0.85548(14) 0.0397(11) Uani 1 1 d . . .
H49A H 1.2221 0.3894 0.8672 0.060 Uiso 1 1 calc R . .
H49B H 1.1685 0.3547 0.8254 0.060 Uiso 1 1 calc R . .
H49C H 1.1702 0.2822 0.8644 0.060 Uiso 1 1 calc R . .
C50 C 0.8009(3) 0.4468(3) 0.82888(12) 0.0306(9) Uani 1 1 d . . .
H50A H 0.7922 0.5168 0.8213 0.046 Uiso 1 1 calc R . .
H50B H 0.7392 0.4228 0.8424 0.046 Uiso 1 1 calc R . .
H50C H 0.8136 0.4075 0.8040 0.046 Uiso 1 1 calc R . .
C51 C 0.4996(3) 0.2361(3) 0.94722(14) 0.0413(11) Uani 1 1 d . . .
H51A H 0.4839 0.1700 0.9363 0.062 Uiso 1 1 calc R . .
H51B H 0.4383 0.2652 0.9593 0.062 Uiso 1 1 calc R . .
H51C H 0.5523 0.2305 0.9684 0.062 Uiso 1 1 calc R . .
C52 C 0.4515(3) 0.3286(4) 0.88747(16) 0.0443(12) Uani 1 1 d . . .
H52A H 0.4750 0.3747 0.8662 0.066 Uiso 1 1 calc R . .
H52B H 0.3993 0.3609 0.9043 0.066 Uiso 1 1 calc R . .
H52C H 0.4229 0.2692 0.8745 0.066 Uiso 1 1 calc R . .
C55 C 0.4823(3) 0.4846(4) 0.98173(15) 0.0423(12) Uani 1 1 d . . .
H53A H 0.4981 0.4500 1.0075 0.063 Uiso 1 1 calc R . .
H53B H 0.5080 0.4458 0.9584 0.063 Uiso 1 1 calc R . .
H53C H 0.4085 0.4923 0.9792 0.063 Uiso 1 1 calc R . .
C56 C 0.5022(4) 0.6401(4) 1.01804(13) 0.0479(13) Uani 1 1 d . . .
H54A H 0.4284 0.6492 1.0186 0.072 Uiso 1 1 calc R . .
H54B H 0.5356 0.7051 1.0169 0.072 Uiso 1 1 calc R . .
H54C H 0.5238 0.6048 1.0429 0.072 Uiso 1 1 calc R . .
C53 C 0.7436(3) 0.6837(3) 0.98217(13) 0.0297(9) Uani 1 1 d . . .
H55A H 0.7332 0.6725 1.0120 0.036 Uiso 1 1 calc R . .
H55B H 0.8155 0.6852 0.9733 0.036 Uiso 1 1 calc R . .
C54 C 0.6756(3) 0.8551(3) 0.96502(14) 0.0370(10) Uani 1 1 d . . .
H56A H 0.6578 0.8741 0.9932 0.056 Uiso 1 1 calc R . .
H56B H 0.6265 0.8840 0.9458 0.056 Uiso 1 1 calc R . .
H56C H 0.7438 0.8796 0.9585 0.056 Uiso 1 1 calc R . .

loop_
_atom_site_aniso_label
_atom_site_aniso_U_11
_atom_site_aniso_U_22
_atom_site_aniso_U_33
_atom_site_aniso_U_23
_atom_site_aniso_U_13
_atom_site_aniso_U_12
Ta1 0.02151(6) 0.01941(7) 0.02269(6) -0.00236(6) -0.00064(6) 0.00008(6)
N1 0.0223(16) 0.0199(17) 0.0197(15) 0.0013(13) -0.0016(12) 0.0009(13)
N2 0.0338(19) 0.027(2) 0.041(2) 0.0002(16) 0.0030(16) -0.0057(15)
N3 0.0258(15) 0.0157(15) 0.0209(14) -0.0009(13) -0.0007(14) 0.0003(11)
N4 0.0268(18) 0.0235(19) 0.047(2) 0.0054(16) -0.0150(15) -0.0037(15)
N6 0.0267(17) 0.036(2) 0.0291(17) 0.0008(15) 0.0031(14) 0.0025(15)
N5 0.0319(17) 0.0184(17) 0.0292(17) -0.0074(14) -0.0067(14) 0.0017(13)
O1 0.0311(15) 0.0223(16) 0.0297(15) -0.0052(12) -0.0112(12) 0.0002(12)
O2 0.0272(14) 0.0233(15) 0.0266(13) 0.0010(11) 0.0044(11) 0.0023(11)
C1 0.0274(19) 0.023(2) 0.0226(17) -0.0026(15) -0.0002(14) -0.0012(15)
C2 0.0227(18) 0.024(2) 0.0244(18) -0.0026(15) -0.0006(14) -0.0023(15)
C3 0.0250(19) 0.031(2) 0.0221(18) -0.0022(15) 0.0013(14) 0.0005(16)
C4 0.030(2) 0.034(2) 0.0249(18) -0.0073(15) -0.0006(15) 0.0074(17)
C5 0.037(2) 0.020(2) 0.037(2) -0.0083(17) -0.0049(17) 0.0069(16)
C6 0.034(2) 0.024(2) 0.028(2) -0.0010(17) -0.0045(16) 0.0023(17)
C7 0.062(3) 0.024(2) 0.032(2) 0.0058(19) -0.005(2) -0.003(2)
C8 0.036(2) 0.020(2) 0.0276(19) -0.0001(16) 0.0043(17) -0.0014(16)
C9 0.044(3) 0.020(2) 0.0276(19) -0.0003(16) 0.0086(17) -0.0070(16)
C10 0.049(3) 0.041(3) 0.045(3) -0.009(2) 0.020(2) -0.013(2)
C11 0.086(4) 0.051(3) 0.031(2) -0.013(2) 0.028(3) -0.006(3)
C12 0.061(3) 0.053(3) 0.028(2) -0.006(2) 0.008(2) -0.013(3)
C13 0.047(3) 0.028(2) 0.0228(19) -0.0024(17) 0.0030(18) -0.0035(19)
C14 0.053(3) 0.036(2) 0.030(2) -0.0018(18) -0.008(2) -0.001(2)
C17 0.0258(17) 0.0224(19) 0.0245(16) -0.0018(17) 0.0020(13) -0.0002(17)
C16 0.032(2) 0.018(2) 0.0279(18) -0.0012(15) -0.0057(15) -0.0032(15)
C15 0.032(2) 0.025(2) 0.030(2) -0.0032(17) -0.0043(16) -0.0021(17)
C18 0.043(2) 0.032(2) 0.032(2) -0.0028(17) -0.010(2) -0.006(2)
C19 0.036(2) 0.041(3) 0.038(2) 0.002(2) -0.0114(19) -0.015(2)
C20 0.024(2) 0.041(3) 0.042(2) 0.003(2) -0.0045(17) -0.0051(18)
C21 0.032(2) 0.030(2) 0.035(2) 0.001(2) -0.0034(16) -0.0068(19)
C22 0.035(2) 0.040(3) 0.033(2) -0.010(2) -0.0051(18) 0.006(2)
C23 0.049(3) 0.081(4) 0.043(3) 0.004(3) -0.015(2) -0.029(3)
C24 0.030(2) 0.064(4) 0.043(2) -0.007(2) 0.0036(18) -0.016(2)
C25 0.035(2) 0.035(3) 0.059(3) 0.003(2) 0.002(2) 0.000(2)
C26 0.048(3) 0.030(3) 0.052(3) -0.006(2) -0.004(2) -0.010(2)
C27 0.0165(17) 0.024(2) 0.0303(19) 0.0020(16) -0.0012(15) -0.0008(15)
C28 0.0189(16) 0.025(2) 0.0261(17) 0.0019(16) -0.0028(13) -0.0042(15)
C29 0.0243(19) 0.028(2) 0.030(2) -0.0007(17) -0.0030(16) -0.0073(16)
C30 0.034(2) 0.043(3) 0.0245(19) 0.0050(18) -0.0046(17) -0.0135(19)
C31 0.031(2) 0.033(3) 0.035(2) 0.0122(19) -0.0097(18) -0.0117(18)
C32 0.0237(19) 0.025(2) 0.036(2) 0.0083(18) -0.0051(16) -0.0056(16)
C33 0.032(2) 0.023(2) 0.047(2) 0.011(2) -0.0069(18) -0.0026(19)
C34 0.027(2) 0.0119(19) 0.032(2) 0.0033(16) -0.0046(16) -0.0040(15)
C35 0.039(2) 0.0164(18) 0.037(2) 0.0007(15) -0.0143(19) -0.0066(18)
C36 0.055(3) 0.028(2) 0.043(2) -0.0024(19) -0.021(2) -0.001(2)
C37 0.073(4) 0.032(3) 0.032(2) -0.006(2) -0.011(2) 0.000(2)
C38 0.058(3) 0.023(2) 0.038(2) -0.0037(19) 0.002(2) 0.001(2)
C39 0.043(2) 0.012(2) 0.037(2) 0.0031(17) 0.0008(18) -0.0032(17)
C40 0.031(2) 0.026(2) 0.045(2) 0.0075(19) 0.0041(18) 0.0027(17)
C43 0.0234(19) 0.020(2) 0.0223(18) -0.0006(15) -0.0025(14) -0.0028(15)
C42 0.0244(18) 0.0192(18) 0.0258(17) 0.0019(14) 0.0023(15) -0.0002(16)
C41 0.0258(19) 0.025(2) 0.0260(19) 0.0004(16) -0.0015(15) 0.0007(16)
C44 0.025(2) 0.028(2) 0.043(2) 0.0058(19) -0.0037(17) 0.0035(17)
C45 0.0227(18) 0.027(2) 0.040(2) 0.0031(18) 0.0043(16) 0.0022(16)
C46 0.034(2) 0.025(2) 0.0271(19) 0.0066(16) 0.0060(16) 0.0016(16)
C47 0.029(2) 0.021(2) 0.0260(18) 0.0015(15) 0.0003(15) -0.0008(15)
C48 0.026(2) 0.047(3) 0.033(2) -0.006(2) -0.0070(17) 0.0030(19)
C49 0.030(2) 0.041(3) 0.049(3) 0.005(2) 0.0096(18) 0.0108(18)
C50 0.034(2) 0.032(2) 0.026(2) -0.0018(17) -0.0010(16) 0.0024(18)
C51 0.031(2) 0.039(3) 0.055(3) 0.008(2) -0.007(2) -0.0103(19)
C52 0.038(2) 0.030(3) 0.065(3) 0.004(2) -0.027(2) -0.008(2)
C55 0.028(2) 0.050(3) 0.048(3) 0.014(2) 0.005(2) -0.010(2)
C56 0.058(3) 0.053(4) 0.033(2) 0.002(2) 0.019(2) 0.021(3)
C53 0.028(2) 0.029(2) 0.032(2) -0.0070(18) -0.0139(17) 0.0009(17)
C54 0.040(2) 0.023(2) 0.048(3) -0.0074(19) -0.0081(19) 0.0022(18)

loop_
_atom_type_symbol
_atom_type_description
_atom_type_scat_dispersion_real
_atom_type_scat_dispersion_imag
_atom_type_scat_source
C C 0.0033 0.0016 'International Tables Vol C Tables 4.2.6.8 and 6.1.1.4'
H H 0.0000 0.0000 'International Tables Vol C Tables 4.2.6.8 and 6.1.1.4'
N N 0.0061 0.0033 'International Tables Vol C Tables 4.2.6.8 and 6.1.1.4'
O O 0.0106 0.0060 'International Tables Vol C Tables 4.2.6.8 and 6.1.1.4'
Ta Ta -0.7052 6.5227 'International Tables Vol C Tables 4.2.6.8 and 6.1.1.4'

loop_
_geom_angle_atom_site_label_1
_geom_angle_atom_site_label_2
_geom_angle_atom_site_label_3
_geom_angle
_geom_angle_site_symmetry_1
_geom_angle_site_symmetry_3
_geom_angle_publ_flag
N5 Ta1 N6 99.72(15) . . ?
N5 Ta1 O2 100.71(13) . . ?
N6 Ta1 O2 152.86(13) . . ?
N5 Ta1 C53 39.84(14) . . ?
N6 Ta1 C53 96.53(16) . . ?
O2 Ta1 C53 87.91(14) . . ?
N5 Ta1 N1 89.15(13) . . ?
N6 Ta1 N1 100.04(13) . . ?
O2 Ta1 N1 97.95(11) . . ?
C53 Ta1 N1 128.46(14) . . ?
N5 Ta1 O1 148.29(12) . . ?
N6 Ta1 O1 91.47(13) . . ?
O2 Ta1 O1 80.33(11) . . ?
C53 Ta1 O1 166.94(13) . . ?
N1 Ta1 O1 59.57(10) . . ?
N5 Ta1 N3 127.10(12) . . ?
N6 Ta1 N3 94.28(13) . . ?
O2 Ta1 N3 59.00(10) . . ?
C53 Ta1 N3 88.18(13) . . ?
N1 Ta1 N3 137.99(11) . . ?
O1 Ta1 N3 80.92(11) . . ?
N5 Ta1 C17 119.39(14) . . ?
N6 Ta1 C17 94.02(13) . . ?
O2 Ta1 C17 91.36(10) . . ?
C53 Ta1 C17 158.18(15) . . ?
N1 Ta1 C17 30.24(12) . . ?
O1 Ta1 C17 29.54(12) . . ?
N3 Ta1 C17 110.03(12) . . ?
N5 Ta1 C43 115.15(13) . . ?
N6 Ta1 C43 124.02(13) . . ?
O2 Ta1 C43 29.38(10) . . ?
C53 Ta1 C43 85.81(14) . . ?
N1 Ta1 C43 121.64(11) . . ?
O1 Ta1 C43 81.16(11) . . ?
N3 Ta1 C43 29.74(11) . . ?
C17 Ta1 C43 103.92(11) . . ?
C17 N1 C2 126.5(3) . . ?
C17 N1 Ta1 92.7(2) . . ?
C2 N1 Ta1 137.4(2) . . ?
C9 N2 C25 115.8(4) . . ?
C9 N2 C26 111.5(4) . . ?
C25 N2 C26 110.2(4) . . ?
C43 N3 C28 129.7(3) . . ?
C43 N3 Ta1 91.3(2) . . ?
C28 N3 Ta1 137.4(2) . . ?
C35 N4 C52 116.2(4) . . ?
C35 N4 C51 115.6(3) . . ?
C52 N4 C51 109.3(3) . . ?
C56 N6 C55 112.0(4) . . ?
C56 N6 Ta1 126.2(3) . . ?
C55 N6 Ta1 121.6(3) . . ?
C53 N5 C54 123.3(3) . . ?
C53 N5 Ta1 80.2(2) . . ?
C54 N5 Ta1 156.3(3) . . ?
C17 O1 Ta1 93.1(2) . . ?
C43 O2 Ta1 96.5(2) . . ?
C2 C1 C6 118.4(3) . . ?
C2 C1 C8 122.1(3) . . ?
C6 C1 C8 119.5(3) . . ?
C3 C2 C1 120.6(4) . . ?
C3 C2 N1 116.2(3) . . ?
C1 C2 N1 123.0(3) . . ?
C2 C3 C4 120.5(4) . . ?
C2 C3 H3 119.8 . . ?
C4 C3 H3 119.8 . . ?
C5 C4 C3 119.4(4) . . ?
C5 C4 H4 120.3 . . ?
C3 C4 H4 120.3 . . ?
C6 C5 C4 121.6(4) . . ?
C6 C5 H5A 119.2 . . ?
C4 C5 H5A 119.2 . . ?
C5 C6 C1 119.6(4) . . ?
C5 C6 C7 118.2(4) . . ?
C1 C6 C7 122.3(4) . . ?
C6 C7 H7A 109.5 . . ?
C6 C7 H7B 109.5 . . ?
H7A C7 H7B 109.5 . . ?
C6 C7 H7C 109.5 . . ?
H7A C7 H7C 109.5 . . ?
H7B C7 H7C 109.5 . . ?
C13 C8 C9 119.8(4) . . ?
C13 C8 C1 120.1(4) . . ?
C9 C8 C1 120.0(4) . . ?
C10 C9 C8 119.9(4) . . ?
C10 C9 N2 120.7(4) . . ?
C8 C9 N2 119.3(4) . . ?
C9 C10 C11 118.8(5) . . ?
C9 C10 H10 120.6 . . ?
C11 C10 H10 120.6 . . ?
C12 C11 C10 120.8(4) . . ?
C12 C11 H11 119.6 . . ?
C10 C11 H11 119.6 . . ?
C11 C12 C13 121.1(5) . . ?
C11 C12 H12 119.5 . . ?
C13 C12 H12 119.5 . . ?
C12 C13 C8 119.6(4) . . ?
C12 C13 C14 118.2(4) . . ?
C8 C13 C14 122.1(4) . . ?
C13 C14 H14A 109.5 . . ?
C13 C14 H14B 109.5 . . ?
H14A C14 H14B 109.5 . . ?
C13 C14 H14C 109.5 . . ?
H14A C14 H14C 109.5 . . ?
H14B C14 H14C 109.5 . . ?
O1 C17 N1 113.9(3) . . ?
O1 C17 C16 116.7(4) . . ?
N1 C17 C16 129.4(4) . . ?
O1 C17 Ta1 57.37(18) . . ?
N1 C17 Ta1 57.09(19) . . ?
C16 C17 Ta1 169.9(3) . . ?
C21 C16 C15 121.0(3) . . ?
C21 C16 C17 120.7(3) . . ?
C15 C16 C17 117.8(3) . . ?
C18 C15 C16 119.1(4) . . ?
C18 C15 C22 119.9(4) . . ?
C16 C15 C22 121.0(4) . . ?
C15 C18 C19 121.9(4) . . ?
C15 C18 H18 119.1 . . ?
C19 C18 H18 119.1 . . ?
C20 C19 C18 118.0(4) . . ?
C20 C19 C23 120.7(4) . . ?
C18 C19 C23 121.3(4) . . ?
C19 C20 C21 122.3(4) . . ?
C19 C20 H20 118.9 . . ?
C21 C20 H20 118.9 . . ?
C16 C21 C20 117.6(4) . . ?
C16 C21 C24 123.1(3) . . ?
C20 C21 C24 119.2(4) . . ?
C15 C22 H22A 109.5 . . ?
C15 C22 H22B 109.5 . . ?
H22A C22 H22B 109.5 . . ?
C15 C22 H22C 109.5 . . ?
H22A C22 H22C 109.5 . . ?
H22B C22 H22C 109.5 . . ?
C19 C23 H23A 109.5 . . ?
C19 C23 H23B 109.5 . . ?
H23A C23 H23B 109.5 . . ?
C19 C23 H23C 109.5 . . ?
H23A C23 H23C 109.5 . . ?
H23B C23 H23C 109.5 . . ?
C21 C24 H24A 109.5 . . ?
C21 C24 H24B 109.5 . . ?
H24A C24 H24B 109.5 . . ?
C21 C24 H24C 109.5 . . ?
H24A C24 H24C 109.5 . . ?
H24B C24 H24C 109.5 . . ?
N2 C25 H25A 109.5 . . ?
N2 C25 H25B 109.5 . . ?
H25A C25 H25B 109.5 . . ?
N2 C25 H25C 109.5 . . ?
H25A C25 H25C 109.5 . . ?
H25B C25 H25C 109.5 . . ?
N2 C26 H26A 109.5 . . ?
N2 C26 H26B 109.5 . . ?
H26A C26 H26B 109.5 . . ?
N2 C26 H26C 109.5 . . ?
H26A C26 H26C 109.5 . . ?
H26B C26 H26C 109.5 . . ?
C28 C27 C32 118.7(4) . . ?
C28 C27 C34 122.2(3) . . ?
C32 C27 C34 119.0(4) . . ?
C27 C28 C29 120.1(4) . . ?
C27 C28 N3 125.4(3) . . ?
C29 C28 N3 114.4(3) . . ?
C30 C29 C28 120.8(4) . . ?
C30 C29 H29 119.6 . . ?
C28 C29 H29 119.6 . . ?
C29 C30 C31 119.4(4) . . ?
C29 C30 H30 120.3 . . ?
C31 C30 H30 120.3 . . ?
C32 C31 C30 120.5(4) . . ?
C32 C31 H31 119.8 . . ?
C30 C31 H31 119.8 . . ?
C31 C32 C27 120.5(4) . . ?
C31 C32 C33 118.3(4) . . ?
C27 C32 C33 121.2(4) . . ?
C32 C33 H33A 109.5 . . ?
C32 C33 H33B 109.5 . . ?
H33A C33 H33B 109.5 . . ?
C32 C33 H33C 109.5 . . ?
H33A C33 H33C 109.5 . . ?
H33B C33 H33C 109.5 . . ?
C39 C34 C35 119.7(4) . . ?
C39 C34 C27 119.6(4) . . ?
C35 C34 C27 120.5(4) . . ?
C36 C35 N4 121.5(4) . . ?
C36 C35 C34 118.2(4) . . ?
N4 C35 C34 120.3(3) . . ?
C37 C36 C35 121.5(5) . . ?
C37 C36 H36 119.2 . . ?
C35 C36 H36 119.2 . . ?
C38 C37 C36 120.2(4) . . ?
C38 C37 H37 119.9 . . ?
C36 C37 H37 119.9 . . ?
C37 C38 C39 121.4(5) . . ?
C37 C38 H38 119.3 . . ?
C39 C38 H38 119.3 . . ?
C38 C39 C34 118.7(4) . . ?
C38 C39 C40 119.0(4) . . ?
C34 C39 C40 122.3(4) . . ?
C39 C40 H40A 109.5 . . ?
C39 C40 H40B 109.5 . . ?
H40A C40 H40B 109.5 . . ?
C39 C40 H40C 109.5 . . ?
H40A C40 H40C 109.5 . . ?
H40B C40 H40C 109.5 . . ?
O2 C43 N3 112.8(3) . . ?
O2 C43 C42 116.2(3) . . ?
N3 C43 C42 130.7(3) . . ?
O2 C43 Ta1 54.10(18) . . ?
N3 C43 Ta1 59.00(19) . . ?
C42 C43 Ta1 166.2(3) . . ?
C41 C42 C47 120.6(3) . . ?
C41 C42 C43 120.1(3) . . ?
C47 C42 C43 118.7(3) . . ?
C42 C41 C44 117.7(4) . . ?
C42 C41 C48 123.1(3) . . ?
C44 C41 C48 119.2(4) . . ?
C45 C44 C41 122.7(4) . . ?
C45 C44 H44 118.7 . . ?
C41 C44 H44 118.7 . . ?
C46 C45 C44 117.2(4) . . ?
C46 C45 C49 122.0(4) . . ?
C44 C45 C49 120.7(4) . . ?
C47 C46 C45 122.6(4) . . ?
C47 C46 H46 118.7 . . ?
C45 C46 H46 118.7 . . ?
C46 C47 C42 118.9(3) . . ?
C46 C47 C50 121.1(3) . . ?
C42 C47 C50 119.9(3) . . ?
C41 C48 H48A 109.5 . . ?
C41 C48 H48B 109.5 . . ?
H48A C48 H48B 109.5 . . ?
C41 C48 H48C 109.5 . . ?
H48A C48 H48C 109.5 . . ?
H48B C48 H48C 109.5 . . ?
C45 C49 H49A 109.5 . . ?
C45 C49 H49B 109.5 . . ?
H49A C49 H49B 109.5 . . ?
C45 C49 H49C 109.5 . . ?
H49A C49 H49C 109.5 . . ?
H49B C49 H49C 109.5 . . ?
C47 C50 H50A 109.5 . . ?
C47 C50 H50B 109.5 . . ?
H50A C50 H50B 109.5 . . ?
C47 C50 H50C 109.5 . . ?
H50A C50 H50C 109.5 . . ?
H50B C50 H50C 109.5 . . ?
N4 C51 H51A 109.5 . . ?
N4 C51 H51B 109.5 . . ?
H51A C51 H51B 109.5 . . ?
N4 C51 H51C 109.5 . . ?
H51A C51 H51C 109.5 . . ?
H51B C51 H51C 109.5 . . ?
N4 C52 H52A 109.5 . . ?
N4 C52 H52B 109.5 . . ?
H52A C52 H52B 109.5 . . ?
N4 C52 H52C 109.5 . . ?
H52A C52 H52C 109.5 . . ?
H52B C52 H52C 109.5 . . ?
N6 C55 H53A 109.5 . . ?
N6 C55 H53B 109.5 . . ?
H53A C55 H53B 109.5 . . ?
N6 C55 H53C 109.5 . . ?
H53A C55 H53C 109.5 . . ?
H53B C55 H53C 109.5 . . ?
N6 C56 H54A 109.5 . . ?
N6 C56 H54B 109.5 . . ?
H54A C56 H54B 109.5 . . ?
N6 C56 H54C 109.5 . . ?
H54A C56 H54C 109.5 . . ?
H54B C56 H54C 109.5 . . ?
N5 C53 Ta1 59.95(18) . . ?
N5 C53 H55A 117.8 . . ?
Ta1 C53 H55A 117.8 . . ?
N5 C53 H55B 117.8 . . ?
Ta1 C53 H55B 117.8 . . ?
H55A C53 H55B 114.9 . . ?
N5 C54 H56A 109.5 . . ?
N5 C54 H56B 109.5 . . ?
H56A C54 H56B 109.5 . . ?
N5 C54 H56C 109.5 . . ?
H56A C54 H56C 109.5 . . ?
H56B C54 H56C 109.5 . . ?

loop_
_geom_bond_atom_site_label_1
_geom_bond_atom_site_label_2
_geom_bond_distance
_geom_bond_site_symmetry_2
_geom_bond_publ_flag
Ta1 N5 1.927(3) . ?
Ta1 N6 1.986(3) . ?
Ta1 O2 2.157(3) . ?
Ta1 C53 2.194(4) . ?
Ta1 N1 2.195(3) . ?
Ta1 O1 2.202(3) . ?
Ta1 N3 2.268(3) . ?
Ta1 C17 2.611(3) . ?
Ta1 C43 2.645(4) . ?
N1 C17 1.316(5) . ?
N1 C2 1.429(5) . ?
N2 C9 1.428(5) . ?
N2 C25 1.462(6) . ?
N2 C26 1.500(6) . ?
N3 C43 1.313(4) . ?
N3 C28 1.426(5) . ?
N4 C35 1.418(6) . ?
N4 C52 1.453(5) . ?
N4 C51 1.480(5) . ?
N6 C56 1.456(5) . ?
N6 C55 1.461(6) . ?
N5 C53 1.426(5) . ?
N5 C54 1.456(5) . ?
O1 C17 1.289(5) . ?
O2 C43 1.306(4) . ?
C1 C2 1.402(5) . ?
C1 C6 1.426(5) . ?
C1 C8 1.504(5) . ?
C2 C3 1.389(5) . ?
C3 C4 1.391(5) . ?
C3 H3 0.9500 . ?
C4 C5 1.383(6) . ?
C4 H4 0.9500 . ?
C5 C6 1.381(5) . ?
C5 H5A 0.9500 . ?
C6 C7 1.512(6) . ?
C7 H7A 0.9800 . ?
C7 H7B 0.9800 . ?
C7 H7C 0.9800 . ?
C8 C13 1.399(6) . ?
C8 C9 1.410(6) . ?
C9 C10 1.389(6) . ?
C10 C11 1.416(7) . ?
C10 H10 0.9500 . ?
C11 C12 1.364(7) . ?
C11 H11 0.9500 . ?
C12 C13 1.380(6) . ?
C12 H12 0.9500 . ?
C13 C14 1.523(6) . ?
C14 H14A 0.9800 . ?
C14 H14B 0.9800 . ?
C14 H14C 0.9800 . ?
C17 C16 1.496(5) . ?
C16 C21 1.395(5) . ?
C16 C15 1.404(5) . ?
C15 C18 1.368(5) . ?
C15 C22 1.516(5) . ?
C18 C19 1.395(6) . ?
C18 H18 0.9500 . ?
C19 C20 1.385(6) . ?
C19 C23 1.509(6) . ?
C20 C21 1.401(5) . ?
C20 H20 0.9500 . ?
C21 C24 1.504(6) . ?
C22 H22A 0.9800 . ?
C22 H22B 0.9800 . ?
C22 H22C 0.9800 . ?
C23 H23A 0.9800 . ?
C23 H23B 0.9800 . ?
C23 H23C 0.9800 . ?
C24 H24A 0.9800 . ?
C24 H24B 0.9800 . ?
C24 H24C 0.9800 . ?
C25 H25A 0.9800 . ?
C25 H25B 0.9800 . ?
C25 H25C 0.9800 . ?
C26 H26A 0.9800 . ?
C26 H26B 0.9800 . ?
C26 H26C 0.9800 . ?
C27 C28 1.397(6) . ?
C27 C32 1.413(5) . ?
C27 C34 1.503(5) . ?
C28 C29 1.398(5) . ?
C29 C30 1.387(5) . ?
C29 H29 0.9500 . ?
C30 C31 1.392(6) . ?
C30 H30 0.9500 . ?
C31 C32 1.385(6) . ?
C31 H31 0.9500 . ?
C32 C33 1.527(6) . ?
C33 H33A 0.9800 . ?
C33 H33B 0.9800 . ?
C33 H33C 0.9800 . ?
C34 C39 1.418(6) . ?
C34 C35 1.420(5) . ?
C35 C36 1.390(6) . ?
C36 C37 1.380(7) . ?
C36 H36 0.9500 . ?
C37 C38 1.363(7) . ?
C37 H37 0.9500 . ?
C38 C39 1.392(6) . ?
C38 H38 0.9500 . ?
C39 C40 1.506(6) . ?
C40 H40A 0.9800 . ?
C40 H40B 0.9800 . ?
C40 H40C 0.9800 . ?
C43 C42 1.484(5) . ?
C42 C41 1.401(5) . ?
C42 C47 1.419(5) . ?
C41 C44 1.408(5) . ?
C41 C48 1.487(5) . ?
C44 C45 1.403(6) . ?
C44 H44 0.9500 . ?
C45 C46 1.392(5) . ?
C45 C49 1.494(5) . ?
C46 C47 1.379(5) . ?
C46 H46 0.9500 . ?
C47 C50 1.515(5) . ?
C48 H48A 0.9800 . ?
C48 H48B 0.9800 . ?
C48 H48C 0.9800 . ?
C49 H49A 0.9800 . ?
C49 H49B 0.9800 . ?
C49 H49C 0.9800 . ?
C50 H50A 0.9800 . ?
C50 H50B 0.9800 . ?
C50 H50C 0.9800 . ?
C51 H51A 0.9800 . ?
C51 H51B 0.9800 . ?
C51 H51C 0.9800 . ?
C52 H52A 0.9800 . ?
C52 H52B 0.9800 . ?
C52 H52C 0.9800 . ?
C55 H53A 0.9800 . ?
C55 H53B 0.9800 . ?
C55 H53C 0.9800 . ?
C56 H54A 0.9800 . ?
C56 H54B 0.9800 . ?
C56 H54C 0.9800 . ?
C53 H55A 0.9900 . ?
C53 H55B 0.9900 . ?
C54 H56A 0.9800 . ?
C54 H56B 0.9800 . ?
C54 H56C 0.9800 . ?

loop_
_geom_torsion_atom_site_label_1
_geom_torsion_atom_site_label_2
_geom_torsion_atom_site_label_3
_geom_torsion_atom_site_label_4
_geom_torsion
_geom_torsion_site_symmetry_1
_geom_torsion_site_symmetry_2
_geom_torsion_site_symmetry_3
_geom_torsion_site_symmetry_4
_geom_torsion_publ_flag
N5 Ta1 N1 C17 179.6(2) . . . . ?
N6 Ta1 N1 C17 -80.7(2) . . . . ?
O2 Ta1 N1 C17 78.9(2) . . . . ?
C53 Ta1 N1 C17 172.6(2) . . . . ?
O1 Ta1 N1 C17 5.10(19) . . . . ?
N3 Ta1 N1 C17 27.4(3) . . . . ?
C43 Ta1 N1 C17 60.3(2) . . . . ?
N5 Ta1 N1 C2 -21.7(4) . . . . ?
N6 Ta1 N1 C2 78.0(4) . . . . ?
O2 Ta1 N1 C2 -122.4(4) . . . . ?
C53 Ta1 N1 C2 -28.8(4) . . . . ?
O1 Ta1 N1 C2 163.8(4) . . . . ?
N3 Ta1 N1 C2 -174.0(3) . . . . ?
C17 Ta1 N1 C2 158.7(5) . . . . ?
C43 Ta1 N1 C2 -141.1(3) . . . . ?
N5 Ta1 N3 C43 -75.6(3) . . . . ?
N6 Ta1 N3 C43 178.9(2) . . . . ?
O2 Ta1 N3 C43 3.9(2) . . . . ?
C53 Ta1 N3 C43 -84.7(2) . . . . ?
N1 Ta1 N3 C43 68.7(3) . . . . ?
O1 Ta1 N3 C43 88.0(2) . . . . ?
C17 Ta1 N3 C43 83.0(2) . . . . ?
N5 Ta1 N3 C28 90.1(4) . . . . ?
N6 Ta1 N3 C28 -15.5(4) . . . . ?
O2 Ta1 N3 C28 169.6(4) . . . . ?
C53 Ta1 N3 C28 80.9(4) . . . . ?
N1 Ta1 N3 C28 -125.6(3) . . . . ?
O1 Ta1 N3 C28 -106.3(3) . . . . ?
C17 Ta1 N3 C28 -111.4(3) . . . . ?
C43 Ta1 N3 C28 165.6(5) . . . . ?
N5 Ta1 N6 C56 0.1(4) . . . . ?
O2 Ta1 N6 C56 138.5(3) . . . . ?
C53 Ta1 N6 C56 40.2(4) . . . . ?
N1 Ta1 N6 C56 -90.8(3) . . . . ?
O1 Ta1 N6 C56 -150.1(3) . . . . ?
N3 Ta1 N6 C56 128.9(3) . . . . ?
C17 Ta1 N6 C56 -120.6(3) . . . . ?
C43 Ta1 N6 C56 129.6(3) . . . . ?
N5 Ta1 N6 C55 -173.5(3) . . . . ?
O2 Ta1 N6 C55 -35.2(5) . . . . ?
C53 Ta1 N6 C55 -133.4(3) . . . . ?
N1 Ta1 N6 C55 95.6(3) . . . . ?
O1 Ta1 N6 C55 36.2(3) . . . . ?
N3 Ta1 N6 C55 -44.8(3) . . . . ?
C17 Ta1 N6 C55 65.7(3) . . . . ?
C43 Ta1 N6 C55 -44.1(4) . . . . ?
N6 Ta1 N5 C53 88.6(2) . . . . ?
O2 Ta1 N5 C53 -73.5(2) . . . . ?
N1 Ta1 N5 C53 -171.4(2) . . . . ?
O1 Ta1 N5 C53 -162.4(2) . . . . ?
N3 Ta1 N5 C53 -14.4(3) . . . . ?
C17 Ta1 N5 C53 -171.2(2) . . . . ?
C43 Ta1 N5 C53 -46.5(3) . . . . ?
N6 Ta1 N5 C54 -98.7(8) . . . . ?
O2 Ta1 N5 C54 99.2(8) . . . . ?
C53 Ta1 N5 C54 172.7(9) . . . . ?
N1 Ta1 N5 C54 1.3(8) . . . . ?
O1 Ta1 N5 C54 10.3(9) . . . . ?
N3 Ta1 N5 C54 158.3(7) . . . . ?
C17 Ta1 N5 C54 1.5(8) . . . . ?
C43 Ta1 N5 C54 126.2(7) . . . . ?
N5 Ta1 O1 C17 -15.7(4) . . . . ?
N6 Ta1 O1 C17 95.6(2) . . . . ?
O2 Ta1 O1 C17 -110.5(2) . . . . ?
C53 Ta1 O1 C17 -136.5(6) . . . . ?
N1 Ta1 O1 C17 -5.2(2) . . . . ?
N3 Ta1 O1 C17 -170.3(2) . . . . ?
C43 Ta1 O1 C17 -140.2(2) . . . . ?
N5 Ta1 O2 C43 123.1(2) . . . . ?
N6 Ta1 O2 C43 -15.1(4) . . . . ?
C53 Ta1 O2 C43 85.2(2) . . . . ?
N1 Ta1 O2 C43 -146.3(2) . . . . ?
O1 Ta1 O2 C43 -89.1(2) . . . . ?
N3 Ta1 O2 C43 -4.0(2) . . . . ?
C17 Ta1 O2 C43 -116.6(2) . . . . ?
C6 C1 C2 C3 -0.1(6) . . . . ?
C8 C1 C2 C3 177.9(4) . . . . ?
C6 C1 C2 N1 -176.5(3) . . . . ?
C8 C1 C2 N1 1.5(6) . . . . ?
C17 N1 C2 C3 106.2(4) . . . . ?
Ta1 N1 C2 C3 -46.9(5) . . . . ?
C17 N1 C2 C1 -77.3(5) . . . . ?
Ta1 N1 C2 C1 129.6(4) . . . . ?
C1 C2 C3 C4 0.9(6) . . . . ?
N1 C2 C3 C4 177.5(3) . . . . ?
C2 C3 C4 C5 -0.8(6) . . . . ?
C3 C4 C5 C6 -0.1(6) . . . . ?
C4 C5 C6 C1 0.8(6) . . . . ?
C4 C5 C6 C7 -178.4(4) . . . . ?
C2 C1 C6 C5 -0.7(6) . . . . ?
C8 C1 C6 C5 -178.8(4) . . . . ?
C2 C1 C6 C7 178.5(4) . . . . ?
C8 C1 C6 C7 0.4(6) . . . . ?
C2 C1 C8 C13 110.5(5) . . . . ?
C6 C1 C8 C13 -71.4(5) . . . . ?
C2 C1 C8 C9 -70.6(5) . . . . ?
C6 C1 C8 C9 107.4(4) . . . . ?
C13 C8 C9 C10 -3.5(6) . . . . ?
C1 C8 C9 C10 177.7(4) . . . . ?
C13 C8 C9 N2 177.3(4) . . . . ?
C1 C8 C9 N2 -1.5(6) . . . . ?
C25 N2 C9 C10 -21.5(6) . . . . ?
C26 N2 C9 C10 105.5(5) . . . . ?
C25 N2 C9 C8 157.7(4) . . . . ?
C26 N2 C9 C8 -75.3(5) . . . . ?
C8 C9 C10 C11 2.9(7) . . . . ?
N2 C9 C10 C11 -177.9(4) . . . . ?
C9 C10 C11 C12 -1.4(8) . . . . ?
C10 C11 C12 C13 0.4(9) . . . . ?
C11 C12 C13 C8 -0.9(8) . . . . ?
C11 C12 C13 C14 -178.0(5) . . . . ?
C9 C8 C13 C12 2.4(7) . . . . ?
C1 C8 C13 C12 -178.7(4) . . . . ?
C9 C8 C13 C14 179.5(4) . . . . ?
C1 C8 C13 C14 -1.7(6) . . . . ?
Ta1 O1 C17 N1 8.2(3) . . . . ?
Ta1 O1 C17 C16 -170.6(3) . . . . ?
C2 N1 C17 O1 -170.4(3) . . . . ?
Ta1 N1 C17 O1 -8.2(3) . . . . ?
C2 N1 C17 C16 8.2(6) . . . . ?
Ta1 N1 C17 C16 170.4(3) . . . . ?
C2 N1 C17 Ta1 -162.2(4) . . . . ?
N5 Ta1 C17 O1 170.6(2) . . . . ?
N6 Ta1 C17 O1 -85.9(2) . . . . ?
O2 Ta1 C17 O1 67.5(2) . . . . ?
C53 Ta1 C17 O1 155.3(4) . . . . ?
N1 Ta1 C17 O1 171.0(3) . . . . ?
N3 Ta1 C17 O1 10.2(2) . . . . ?
C43 Ta1 C17 O1 40.6(2) . . . . ?
N5 Ta1 C17 N1 -0.4(3) . . . . ?
N6 Ta1 C17 N1 103.1(2) . . . . ?
O2 Ta1 C17 N1 -103.5(2) . . . . ?
C53 Ta1 C17 N1 -15.8(5) . . . . ?
O1 Ta1 C17 N1 -171.0(3) . . . . ?
N3 Ta1 C17 N1 -160.9(2) . . . . ?
C43 Ta1 C17 N1 -130.4(2) . . . . ?
N5 Ta1 C17 C16 -133.0(16) . . . . ?
N6 Ta1 C17 C16 -29.5(16) . . . . ?
O2 Ta1 C17 C16 123.9(16) . . . . ?
C53 Ta1 C17 C16 -148.3(15) . . . . ?
N1 Ta1 C17 C16 -132.5(17) . . . . ?
O1 Ta1 C17 C16 56.4(16) . . . . ?
N3 Ta1 C17 C16 66.6(16) . . . . ?
C43 Ta1 C17 C16 97.1(16) . . . . ?
O1 C17 C16 C21 108.9(4) . . . . ?
N1 C17 C16 C21 -69.7(6) . . . . ?
Ta1 C17 C16 C21 57.1(18) . . . . ?
O1 C17 C16 C15 -63.1(5) . . . . ?
N1 C17 C16 C15 118.4(4) . . . . ?
Ta1 C17 C16 C15 -114.8(15) . . . . ?
C21 C16 C15 C18 3.5(6) . . . . ?
C17 C16 C15 C18 175.4(4) . . . . ?
C21 C16 C15 C22 -175.1(4) . . . . ?
C17 C16 C15 C22 -3.2(6) . . . . ?
C16 C15 C18 C19 0.2(7) . . . . ?
C22 C15 C18 C19 178.9(4) . . . . ?
C15 C18 C19 C20 -2.9(7) . . . . ?
C15 C18 C19 C23 179.5(5) . . . . ?
C18 C19 C20 C21 2.0(7) . . . . ?
C23 C19 C20 C21 179.6(5) . . . . ?
C15 C16 C21 C20 -4.3(7) . . . . ?
C17 C16 C21 C20 -176.0(4) . . . . ?
C15 C16 C21 C24 172.0(4) . . . . ?
C17 C16 C21 C24 0.3(7) . . . . ?
C19 C20 C21 C16 1.5(7) . . . . ?
C19 C20 C21 C24 -174.9(5) . . . . ?
C32 C27 C28 C29 -4.4(5) . . . . ?
C34 C27 C28 C29 171.6(3) . . . . ?
C32 C27 C28 N3 -178.6(3) . . . . ?
C34 C27 C28 N3 -2.6(6) . . . . ?
C43 N3 C28 C27 -61.5(5) . . . . ?
Ta1 N3 C28 C27 137.3(3) . . . . ?
C43 N3 C28 C29 124.0(4) . . . . ?
Ta1 N3 C28 C29 -37.2(5) . . . . ?
C27 C28 C29 C30 4.5(6) . . . . ?
N3 C28 C29 C30 179.3(3) . . . . ?
C28 C29 C30 C31 -1.1(6) . . . . ?
C29 C30 C31 C32 -2.3(6) . . . . ?
C30 C31 C32 C27 2.3(6) . . . . ?
C30 C31 C32 C33 -173.7(4) . . . . ?
C28 C27 C32 C31 1.1(6) . . . . ?
C34 C27 C32 C31 -175.0(4) . . . . ?
C28 C27 C32 C33 177.0(4) . . . . ?
C34 C27 C32 C33 0.9(6) . . . . ?
C28 C27 C34 C39 110.7(4) . . . . ?
C32 C27 C34 C39 -73.3(5) . . . . ?
C28 C27 C34 C35 -73.8(5) . . . . ?
C32 C27 C34 C35 102.2(4) . . . . ?
C52 N4 C35 C36 -15.4(6) . . . . ?
C51 N4 C35 C36 114.6(4) . . . . ?
C52 N4 C35 C34 163.6(4) . . . . ?
C51 N4 C35 C34 -66.4(5) . . . . ?
C39 C34 C35 C36 -5.5(6) . . . . ?
C27 C34 C35 C36 179.0(4) . . . . ?
C39 C34 C35 N4 175.4(3) . . . . ?
C27 C34 C35 N4 -0.1(6) . . . . ?
N4 C35 C36 C37 -178.4(4) . . . . ?
C34 C35 C36 C37 2.6(6) . . . . ?
C35 C36 C37 C38 0.4(7) . . . . ?
C36 C37 C38 C39 -0.3(7) . . . . ?
C37 C38 C39 C34 -2.7(7) . . . . ?
C37 C38 C39 C40 178.5(4) . . . . ?
C35 C34 C39 C38 5.7(6) . . . . ?
C27 C34 C39 C38 -178.8(4) . . . . ?
C35 C34 C39 C40 -175.7(4) . . . . ?
C27 C34 C39 C40 -0.1(6) . . . . ?
Ta1 O2 C43 N3 6.4(3) . . . . ?
Ta1 O2 C43 C42 -168.5(3) . . . . ?
C28 N3 C43 O2 -173.4(3) . . . . ?
Ta1 N3 C43 O2 -6.0(3) . . . . ?
C28 N3 C43 C42 0.5(6) . . . . ?
Ta1 N3 C43 C42 167.9(4) . . . . ?
C28 N3 C43 Ta1 -167.4(4) . . . . ?
N5 Ta1 C43 O2 -65.4(2) . . . . ?
N6 Ta1 C43 O2 171.8(2) . . . . ?
C53 Ta1 C43 O2 -93.2(2) . . . . ?
N1 Ta1 C43 O2 40.2(2) . . . . ?
O1 Ta1 C43 O2 86.0(2) . . . . ?
N3 Ta1 C43 O2 173.1(3) . . . . ?
C17 Ta1 C43 O2 67.0(2) . . . . ?
N5 Ta1 C43 N3 121.4(2) . . . . ?
N6 Ta1 C43 N3 -1.4(3) . . . . ?
O2 Ta1 C43 N3 -173.1(3) . . . . ?
C53 Ta1 C43 N3 93.7(2) . . . . ?
N1 Ta1 C43 N3 -132.9(2) . . . . ?
O1 Ta1 C43 N3 -87.2(2) . . . . ?
C17 Ta1 C43 N3 -106.1(2) . . . . ?
N5 Ta1 C43 C42 -16.8(11) . . . . ?
N6 Ta1 C43 C42 -139.6(10) . . . . ?
O2 Ta1 C43 C42 48.7(10) . . . . ?
C53 Ta1 C43 C42 -44.5(11) . . . . ?
N1 Ta1 C43 C42 88.9(11) . . . . ?
O1 Ta1 C43 C42 134.6(11) . . . . ?
N3 Ta1 C43 C42 -138.2(12) . . . . ?
C17 Ta1 C43 C42 115.7(11) . . . . ?
O2 C43 C42 C41 109.0(4) . . . . ?
N3 C43 C42 C41 -64.8(6) . . . . ?
Ta1 C43 C42 C41 66.3(12) . . . . ?
O2 C43 C42 C47 -62.1(5) . . . . ?
N3 C43 C42 C47 124.1(4) . . . . ?
Ta1 C43 C42 C47 -104.8(10) . . . . ?
C47 C42 C41 C44 -3.2(6) . . . . ?
C43 C42 C41 C44 -174.2(3) . . . . ?
C47 C42 C41 C48 177.0(4) . . . . ?
C43 C42 C41 C48 6.0(6) . . . . ?
C42 C41 C44 C45 -1.0(6) . . . . ?
C48 C41 C44 C45 178.8(4) . . . . ?
C41 C44 C45 C46 3.2(6) . . . . ?
C41 C44 C45 C49 -174.2(4) . . . . ?
C44 C45 C46 C47 -1.2(6) . . . . ?
C49 C45 C46 C47 176.2(4) . . . . ?
C45 C46 C47 C42 -2.8(6) . . . . ?
C45 C46 C47 C50 178.1(4) . . . . ?
C41 C42 C47 C46 5.1(6) . . . . ?
C43 C42 C47 C46 176.2(3) . . . . ?
C41 C42 C47 C50 -175.9(4) . . . . ?
C43 C42 C47 C50 -4.8(5) . . . . ?
C54 N5 C53 Ta1 -176.5(4) . . . . ?
N6 Ta1 C53 N5 -97.3(2) . . . . ?
O2 Ta1 C53 N5 109.5(2) . . . . ?
N1 Ta1 C53 N5 11.0(3) . . . . ?
O1 Ta1 C53 N5 135.2(6) . . . . ?
N3 Ta1 C53 N5 168.6(2) . . . . ?
C17 Ta1 C53 N5 21.1(5) . . . . ?
C43 Ta1 C53 N5 138.9(2) . . . . ?

loop_
_platon_squeeze_void_nr
_platon_squeeze_void_average_x
_platon_squeeze_void_average_y
_platon_squeeze_void_average_z
_platon_squeeze_void_volume
_platon_squeeze_void_count_electrons
_platon_squeeze_void_content
1 0.000 0.245 0.750 560 169 ' '
2 0.500 0.963 0.250 560 169 ' '
